data_7007300
loop_
_publ_author_name
'Svobodov\'a, Ivona'
'Lubal, Premysl'
'Plutnar, Jan'
'Havl\'ickov\'a, Jana'
'Kotek, Jan'
'Hermann, Petr'
'Lukes, Ivan'

_publ_section_title
;
 Thermodynamic, kinetic and solid-state study of divalent metal
 complexes of 1,4,8,11-tetraazacyclotetradecane (cyclam) bearing two
 trans (1,8-)methylphosphonic acid pendant arms.
;
_journal_issue 43
_journal_name_full 'Dalton transactions (Cambridge, England : 2003)'
_journal_page_first 5184
_journal_page_last 5197
_journal_paper_doi 10.1039/b603251f
_journal_year 2006
_chemical_compound_source 'synthesized by the authors'
_chemical_formula_moiety 'C12 H32 N4 O8 P2 Pb, (H2 O)6'
_chemical_formula_sum 'C12 H44 N4 O14 P2 Pb'
_chemical_formula_weight 737.64
_chemical_name_systematic
;
?
;
_space_group_IT_number 2
_symmetry_cell_setting triclinic
_symmetry_space_group_name_Hall '-P 1'
_symmetry_space_group_name_H-M 'P -1'
_atom_sites_solution_hydrogens difmap
_atom_sites_solution_primary direct
_atom_sites_solution_secondary difmap
_audit_creation_method SHELXL-97
_cell_angle_alpha 77.055(2)
_cell_angle_beta 73.698(2)
_cell_angle_gamma 71.776(2)
_cell_formula_units_Z 2
_cell_length_a 10.029(1)
_cell_length_b 10.416(1)
_cell_length_c 14.322(1)
_cell_measurement_temperature 150(2)
_cell_volume 1348.6(2)
_computing_cell_refinement 'COLLECT and DENZO'
_computing_data_collection 'COLLECT (Hooft, 1998) and DENZO (Otwinowski & Minor, 1997)'
_computing_data_reduction 'COLLECT and DENZO'
_computing_structure_refinement 'SHELXL-97 (Sheldrick, 1997)'
_computing_structure_solution 'SIR92 (Altomare et al., 1994)'
_diffrn_ambient_temperature 150(2)
_diffrn_detector_area_resol_mean 9.091
_diffrn_measured_fraction_theta_full 0.988
_diffrn_measured_fraction_theta_max 0.988
_diffrn_measurement_device_type 'Nonius KappaCCD area detector'
_diffrn_measurement_method '\f and \w scans to fill the Ewald sphere'
_diffrn_radiation_monochromator graphite
_diffrn_radiation_source 'fine-focus sealed tube'
_diffrn_radiation_type MoK\a
_diffrn_radiation_wavelength 0.71073
_diffrn_reflns_av_R_equivalents 0.0421
_diffrn_reflns_av_sigmaI/netI 0.0316
_diffrn_reflns_limit_h_max 12
_diffrn_reflns_limit_h_min -12
_diffrn_reflns_limit_k_max 13
_diffrn_reflns_limit_k_min -13
_diffrn_reflns_limit_l_max 18
_diffrn_reflns_limit_l_min -18
_diffrn_reflns_number 23473
_diffrn_reflns_theta_full 27.43
_diffrn_reflns_theta_max 27.43
_diffrn_reflns_theta_min 2.93
_diffrn_standards_number 0
_exptl_absorpt_coefficient_mu 6.444
_exptl_absorpt_correction_T_max 0.762
_exptl_absorpt_correction_T_min 0.337
_exptl_absorpt_correction_type integration
_exptl_absorpt_process_details
;
Gaussian integration (Coppens, 1970)
;
_exptl_crystal_colour colourless
_exptl_crystal_density_diffrn 1.817
_exptl_crystal_density_method 'not measured'
_exptl_crystal_description prisma
_exptl_crystal_F_000 756
_exptl_crystal_size_max 0.40
_exptl_crystal_size_mid 0.20
_exptl_crystal_size_min 0.13
_refine_diff_density_max 6.576
_refine_diff_density_min -3.228
_refine_diff_density_rms 0.191
_refine_ls_extinction_coef 0.0035(4)
_refine_ls_extinction_expression Fc^*^=kFc[1+0.001xFc^2^\l^3^/sin(2\q)]^-1/4^
_refine_ls_extinction_method SHELXL
_refine_ls_goodness_of_fit_ref 1.159
_refine_ls_hydrogen_treatment constr
_refine_ls_matrix_type full
_refine_ls_number_parameters 303
_refine_ls_number_reflns 6088
_refine_ls_number_restraints 0
_refine_ls_restrained_S_all 1.159
_refine_ls_R_factor_all 0.0473
_refine_ls_R_factor_gt 0.0453
_refine_ls_shift/su_max 0.001
_refine_ls_shift/su_mean 0.000
_refine_ls_structure_factor_coef Fsqd
_refine_ls_weighting_details 'calc w=1/[\s^2^(Fo^2^)+(0.0000P)^2^+19.8700P] where P=(Fo^2^+2Fc^2^)/3'
_refine_ls_weighting_scheme calc
_refine_ls_wR_factor_gt 0.1022
_refine_ls_wR_factor_ref 0.1033
_reflns_number_gt 5864
_reflns_number_total 6088
_reflns_threshold_expression >2sigma(I)
_cod_data_source_file b603251f.txt
_cod_data_source_block pbdip
_cod_database_code 7007300

loop_
_symmetry_equiv_pos_as_xyz
'x, y, z'
'-x, -y, -z'

loop_
_atom_site_label
_atom_site_type_symbol
_atom_site_fract_x
_atom_site_fract_y
_atom_site_fract_z
_atom_site_U_iso_or_equiv
_atom_site_adp_type
_atom_site_occupancy
_atom_site_symmetry_multiplicity
_atom_site_calc_flag
_atom_site_refinement_flags
_atom_site_disorder_assembly
_atom_site_disorder_group
Pb Pb 0.07412(3) 0.57533(2) 0.083053(18) 0.01930(10) Uani 1 1 d . . .
O1C O 0.1877(7) 0.6762(7) -0.1283(5) 0.0484(17) Uani 1 1 d . . .
H1C1 H 0.2269 0.6990 -0.1790 0.063 Uiso 1 1 d R . .
H2C1 H 0.1033 0.6967 -0.1248 0.063 Uiso 1 1 d R . .
O2C O 0.3095(6) 0.4378(5) 0.1284(4) 0.0312(12) Uani 1 1 d . . .
H1C2 H 0.3530 0.4747 0.1372 0.041 Uiso 1 1 d R . .
H2C2 H 0.3551 0.3836 0.0873 0.041 Uiso 1 1 d R . .
P1A P -0.0414(2) 0.44783(17) 0.30783(13) 0.0209(4) Uani 1 1 d . . .
O11A O -0.0279(6) 0.4297(5) 0.2006(3) 0.0236(10) Uani 1 1 d . . .
O12A O -0.1915(6) 0.4482(6) 0.3711(4) 0.0300(12) Uani 1 1 d . . .
O13A O 0.0046(6) 0.5714(5) 0.3088(4) 0.0298(12) Uani 1 1 d . . .
C8A C 0.0883(8) 0.2974(7) 0.3541(5) 0.0257(15) Uani 1 1 d . . .
H8A1 H 0.0578 0.2165 0.3574 0.031 Uiso 1 1 calc R . .
H8A2 H 0.1815 0.2888 0.3084 0.031 Uiso 1 1 calc R . .
N1A N 0.1032(7) 0.3042(6) 0.4530(4) 0.0242(12) Uani 1 1 d . . .
C2A C 0.2513(8) 0.3077(9) 0.4488(6) 0.0343(18) Uani 1 1 d . . .
H2A1 H 0.3197 0.2315 0.4180 0.041 Uiso 1 1 calc R . .
H2A2 H 0.2632 0.2962 0.5153 0.041 Uiso 1 1 calc R . .
C3A C 0.2855(9) 0.4378(9) 0.3929(6) 0.0343(18) Uani 1 1 d . . .
H3A1 H 0.3823 0.4358 0.3941 0.041 Uiso 1 1 calc R . .
H3A2 H 0.2808 0.4473 0.3249 0.041 Uiso 1 1 calc R . .
N4A N 0.1798(7) 0.5554(7) 0.4386(4) 0.0285(13) Uani 1 1 d . . .
H4A1 H 0.0905 0.5517 0.4406 0.037 Uiso 1 1 calc R . .
H4A2 H 0.1873 0.5452 0.5012 0.037 Uiso 1 1 calc R . .
C5A C 0.1943(10) 0.6930(9) 0.3895(6) 0.040(2) Uani 1 1 d . . .
H5A1 H 0.1727 0.7109 0.3251 0.048 Uiso 1 1 calc R . .
H5A2 H 0.2931 0.6957 0.3801 0.048 Uiso 1 1 calc R . .
C6A C 0.0934(11) 0.8036(9) 0.4497(6) 0.041(2) Uani 1 1 d . . .
H6A1 H 0.1228 0.7896 0.5110 0.049 Uiso 1 1 calc R . .
H6A2 H 0.1058 0.8915 0.4140 0.049 Uiso 1 1 calc R . .
C7A C -0.0653(10) 0.8102(7) 0.4737(6) 0.0349(19) Uani 1 1 d . . .
H7A1 H -0.1206 0.8954 0.4982 0.042 Uiso 1 1 calc R . .
H7A2 H -0.0924 0.8107 0.4137 0.042 Uiso 1 1 calc R . .
P1B P 0.24819(19) 0.26206(16) -0.01579(12) 0.0175(3) Uani 1 1 d . . .
O11B O 0.1280(5) 0.3979(4) -0.0058(3) 0.0204(10) Uani 1 1 d . . .
O12B O 0.3909(5) 0.2720(5) -0.0064(4) 0.0223(10) Uani 1 1 d . . .
O13B O 0.2602(6) 0.2126(5) -0.1110(4) 0.0245(10) Uani 1 1 d . . .
C8B C 0.1844(7) 0.1421(7) 0.0880(5) 0.0225(14) Uani 1 1 d . . .
H8B1 H 0.1642 0.1794 0.1483 0.027 Uiso 1 1 calc R . .
H8B2 H 0.0950 0.1312 0.0814 0.027 Uiso 1 1 calc R . .
N1B N 0.2913(6) 0.0053(5) 0.0951(4) 0.0221(12) Uani 1 1 d . . .
C2B C 0.3368(8) -0.0266(7) 0.1889(5) 0.0265(15) Uani 1 1 d . . .
H2B1 H 0.3917 -0.1216 0.1978 0.032 Uiso 1 1 calc R . .
H2B2 H 0.2521 -0.0144 0.2427 0.032 Uiso 1 1 calc R . .
C3B C 0.4273(8) 0.0626(7) 0.1926(5) 0.0269(15) Uani 1 1 d . . .
H3B1 H 0.4590 0.0359 0.2538 0.032 Uiso 1 1 calc R . .
H3B2 H 0.3707 0.1573 0.1893 0.032 Uiso 1 1 calc R . .
N4B N 0.5563(6) 0.0472(6) 0.1066(5) 0.0242(13) Uani 1 1 d . . .
H4B1 H 0.6061 -0.0415 0.1106 0.031 Uiso 1 1 calc R . .
H4B2 H 0.5243 0.0696 0.0508 0.031 Uiso 1 1 calc R . .
C5B C 0.6563(8) 0.1292(7) 0.0984(6) 0.0284(16) Uani 1 1 d . . .
H5B1 H 0.6829 0.1147 0.1608 0.034 Uiso 1 1 calc R . .
H5B2 H 0.6086 0.2254 0.0835 0.034 Uiso 1 1 calc R . .
C6B C 0.7907(9) 0.0901(7) 0.0186(6) 0.0290(16) Uani 1 1 d . . .
H6B1 H 0.8417 -0.0038 0.0380 0.035 Uiso 1 1 calc R . .
H6B2 H 0.8527 0.1470 0.0152 0.035 Uiso 1 1 calc R . .
C7B C 0.7670(9) 0.1029(7) -0.0850(6) 0.0299(16) Uani 1 1 d . . .
H7B1 H 0.7010 0.1911 -0.1001 0.036 Uiso 1 1 calc R . .
H7B2 H 0.8581 0.0995 -0.1325 0.036 Uiso 1 1 calc R . .
O1W O 0.1008(8) 0.1706(6) 0.7749(5) 0.054(2) Uani 1 1 d . . .
H1W1 H 0.1518 0.1712 0.8118 0.070 Uiso 1 1 d R . .
H2W1 H 0.0770 0.2571 0.7409 0.070 Uiso 1 1 d R . .
O2W O 0.5989(8) 0.6511(10) 0.2928(6) 0.080(3) Uani 1 1 d . . .
H1W2 H 0.6631 0.5890 0.3174 0.105 Uiso 1 1 d R . .
H2W2 H 0.6483 0.7085 0.2292 0.105 Uiso 1 1 d R . .
O3W O 0.5324(12) 0.1320(11) 0.5904(6) 0.095(3) Uani 1 1 d . . .
H1W3 H 0.4944 0.1959 0.6254 0.124 Uiso 1 1 d R . .
H2W3 H 0.4900 0.0664 0.6101 0.124 Uiso 1 1 d R . .
O4W O 0.5096(8) 0.5410(8) 0.1557(5) 0.055(2) Uani 1 1 d . . .
H1W4 H 0.5423 0.5513 0.1988 0.071 Uiso 1 1 d R . .
H2W4 H 0.5478 0.6069 0.1014 0.071 Uiso 1 1 d R . .
O5WA O 0.6348(13) 0.2609(12) 0.4005(9) 0.021(2) Uiso 0.40 1 d P . .
O5WB O 0.381(2) 0.903(2) 0.6023(17) 0.047(5) Uiso 0.30 1 d P . .
O5WC O 0.624(2) 0.372(2) 0.3035(16) 0.047(5) Uiso 0.30 1 d P . .
O6WA O 0.8853(13) 0.0666(12) 0.2817(9) 0.039(3) Uiso 0.50 1 d P . .
O6WB O 0.6642(19) 0.0135(17) 0.3453(13) 0.068(4) Uiso 0.50 1 d P . .

loop_
_atom_site_aniso_label
_atom_site_aniso_U_11
_atom_site_aniso_U_22
_atom_site_aniso_U_33
_atom_site_aniso_U_23
_atom_site_aniso_U_13
_atom_site_aniso_U_12
Pb 0.02718(15) 0.01330(13) 0.02051(14) -0.00433(8) -0.01163(10) -0.00294(9)
O1C 0.055(4) 0.054(4) 0.051(4) -0.025(3) 0.003(3) -0.037(3)
O2C 0.031(3) 0.033(3) 0.036(3) -0.015(2) -0.015(2) -0.003(2)
P1A 0.0308(9) 0.0179(8) 0.0173(8) -0.0030(6) -0.0145(7) -0.0028(7)
O11A 0.033(3) 0.025(2) 0.015(2) -0.0027(18) -0.012(2) -0.006(2)
O12A 0.031(3) 0.036(3) 0.022(3) -0.007(2) -0.010(2) -0.002(2)
O13A 0.041(3) 0.020(2) 0.035(3) -0.004(2) -0.022(2) -0.005(2)
C8A 0.036(4) 0.023(3) 0.019(3) -0.007(3) -0.013(3) 0.001(3)
N1A 0.036(3) 0.021(3) 0.018(3) -0.003(2) -0.015(2) -0.002(2)
C2A 0.028(4) 0.043(5) 0.032(4) -0.011(3) -0.018(3) 0.005(3)
C3A 0.027(4) 0.050(5) 0.029(4) -0.015(4) -0.006(3) -0.008(4)
N4A 0.030(3) 0.041(4) 0.021(3) -0.008(3) -0.008(3) -0.015(3)
C5A 0.054(5) 0.054(5) 0.026(4) -0.006(4) -0.007(4) -0.037(5)
C6A 0.077(7) 0.033(4) 0.025(4) 0.002(3) -0.016(4) -0.032(4)
C7A 0.065(6) 0.020(3) 0.023(4) 0.001(3) -0.023(4) -0.007(4)
P1B 0.0223(8) 0.0107(7) 0.0199(8) -0.0042(6) -0.0106(6) 0.0014(6)
O11B 0.027(2) 0.011(2) 0.025(2) -0.0051(17) -0.013(2) 0.0004(18)
O12B 0.024(2) 0.020(2) 0.025(2) -0.0022(19) -0.014(2) -0.0008(19)
O13B 0.035(3) 0.015(2) 0.024(2) -0.0065(19) -0.013(2) 0.001(2)
C8B 0.022(3) 0.018(3) 0.026(3) -0.005(3) -0.008(3) 0.001(3)
N1B 0.027(3) 0.013(2) 0.023(3) -0.002(2) -0.009(2) 0.002(2)
C2B 0.031(4) 0.022(3) 0.021(3) 0.002(3) -0.009(3) 0.000(3)
C3B 0.030(4) 0.023(3) 0.023(3) -0.006(3) -0.010(3) 0.004(3)
N4B 0.027(3) 0.020(3) 0.030(3) -0.010(2) -0.016(3) 0.001(2)
C5B 0.033(4) 0.019(3) 0.039(4) -0.009(3) -0.019(3) -0.001(3)
C6B 0.037(4) 0.014(3) 0.038(4) -0.004(3) -0.014(3) -0.006(3)
C7B 0.033(4) 0.016(3) 0.036(4) -0.003(3) -0.006(3) -0.003(3)
O1W 0.085(5) 0.028(3) 0.066(5) 0.007(3) -0.057(4) -0.014(3)
O2W 0.035(4) 0.107(7) 0.061(5) 0.031(5) -0.012(4) 0.003(4)
O3W 0.107(8) 0.114(8) 0.043(5) 0.008(5) -0.030(5) -0.004(6)
O4W 0.082(5) 0.075(5) 0.033(3) 0.007(3) -0.022(3) -0.058(4)

loop_
_atom_type_symbol
_atom_type_description
_atom_type_scat_dispersion_real
_atom_type_scat_dispersion_imag
_atom_type_scat_source
C C 0.0033 0.0016 'International Tables Vol C Tables 4.2.6.8 and 6.1.1.4'
H H 0.0000 0.0000 'International Tables Vol C Tables 4.2.6.8 and 6.1.1.4'
N N 0.0061 0.0033 'International Tables Vol C Tables 4.2.6.8 and 6.1.1.4'
O O 0.0106 0.0060 'International Tables Vol C Tables 4.2.6.8 and 6.1.1.4'
P P 0.1023 0.0942 'International Tables Vol C Tables 4.2.6.8 and 6.1.1.4'
Pb Pb -3.3944 10.1111 'International Tables Vol C Tables 4.2.6.8 and 6.1.1.4'

loop_
_geom_angle_atom_site_label_1
_geom_angle_atom_site_label_2
_geom_angle_atom_site_label_3
_geom_angle
_geom_angle_site_symmetry_1
_geom_angle_site_symmetry_3
_geom_angle_publ_flag
O11A Pb O11B 81.18(17) . . ?
O11A Pb O11B 84.84(16) . 2_565 ?
O11B Pb O11B 70.20(17) . 2_565 ?
O11A Pb O2C 86.40(18) . . ?
O11B Pb O2C 81.32(16) . . ?
O11B Pb O2C 151.15(15) 2_565 . ?
H1C1 O1C H2C1 110.6 . . ?
Pb O2C H1C2 117.3 . . ?
Pb O2C H2C2 108.7 . . ?
H1C2 O2C H2C2 113.2 . . ?
O13A P1A O12A 113.4(3) . . ?
O13A P1A O11A 110.5(3) . . ?
O12A P1A O11A 111.5(3) . . ?
O13A P1A C8A 107.7(3) . . ?
O12A P1A C8A 108.7(3) . . ?
O11A P1A C8A 104.6(3) . . ?
P1A O11A Pb 115.3(3) . . ?
N1A C8A P1A 112.5(5) . . ?
N1A C8A H8A1 109.1 . . ?
P1A C8A H8A1 109.1 . . ?
N1A C8A H8A2 109.1 . . ?
P1A C8A H8A2 109.1 . . ?
H8A1 C8A H8A2 107.8 . . ?
C7A N1A C2A 110.4(6) 2_566 . ?
C7A N1A C8A 111.8(6) 2_566 . ?
C2A N1A C8A 110.6(6) . . ?
N1A C2A C3A 113.2(6) . . ?
N1A C2A H2A1 108.9 . . ?
C3A C2A H2A1 108.9 . . ?
N1A C2A H2A2 108.9 . . ?
C3A C2A H2A2 108.9 . . ?
H2A1 C2A H2A2 107.7 . . ?
N4A C3A C2A 109.3(7) . . ?
N4A C3A H3A1 109.8 . . ?
C2A C3A H3A1 109.8 . . ?
N4A C3A H3A2 109.8 . . ?
C2A C3A H3A2 109.8 . . ?
H3A1 C3A H3A2 108.3 . . ?
C5A N4A C3A 116.3(7) . . ?
C5A N4A H4A1 108.2 . . ?
C3A N4A H4A1 108.2 . . ?
C5A N4A H4A2 108.2 . . ?
C3A N4A H4A2 108.2 . . ?
H4A1 N4A H4A2 107.4 . . ?
N4A C5A C6A 111.5(7) . . ?
N4A C5A H5A1 109.3 . . ?
C6A C5A H5A1 109.3 . . ?
N4A C5A H5A2 109.3 . . ?
C6A C5A H5A2 109.3 . . ?
H5A1 C5A H5A2 108.0 . . ?
C7A C6A C5A 116.0(7) . . ?
C7A C6A H6A1 108.3 . . ?
C5A C6A H6A1 108.3 . . ?
C7A C6A H6A2 108.3 . . ?
C5A C6A H6A2 108.3 . . ?
H6A1 C6A H6A2 107.4 . . ?
N1A C7A C6A 113.5(6) 2_566 . ?
N1A C7A H7A1 108.9 2_566 . ?
C6A C7A H7A1 108.9 . . ?
N1A C7A H7A2 108.9 2_566 . ?
C6A C7A H7A2 108.9 . . ?
H7A1 C7A H7A2 107.7 . . ?
O12B P1B O13B 112.5(3) . . ?
O12B P1B O11B 112.8(3) . . ?
O13B P1B O11B 109.9(3) . . ?
O12B P1B C8B 108.1(3) . . ?
O13B P1B C8B 108.9(3) . . ?
O11B P1B C8B 104.2(3) . . ?
P1B O11B Pb 134.6(3) . . ?
P1B O11B Pb 115.0(2) . 2_565 ?
Pb O11B Pb 109.80(17) . 2_565 ?
N1B C8B P1B 112.4(5) . . ?
N1B C8B H8B1 109.1 . . ?
P1B C8B H8B1 109.1 . . ?
N1B C8B H8B2 109.1 . . ?
P1B C8B H8B2 109.1 . . ?
H8B1 C8B H8B2 107.8 . . ?
C7B N1B C2B 110.4(6) 2_655 . ?
C7B N1B C8B 111.5(6) 2_655 . ?
C2B N1B C8B 110.4(5) . . ?
N1B C2B C3B 112.2(6) . . ?
N1B C2B H2B1 109.2 . . ?
C3B C2B H2B1 109.2 . . ?
N1B C2B H2B2 109.2 . . ?
C3B C2B H2B2 109.2 . . ?
H2B1 C2B H2B2 107.9 . . ?
C2B C3B N4B 108.9(6) . . ?
C2B C3B H3B1 109.9 . . ?
N4B C3B H3B1 109.9 . . ?
C2B C3B H3B2 109.9 . . ?
N4B C3B H3B2 109.9 . . ?
H3B1 C3B H3B2 108.3 . . ?
C5B N4B C3B 116.1(6) . . ?
C5B N4B H4B1 108.3 . . ?
C3B N4B H4B1 108.3 . . ?
C5B N4B H4B2 108.3 . . ?
C3B N4B H4B2 108.3 . . ?
H4B1 N4B H4B2 107.4 . . ?
N4B C5B C6B 110.9(6) . . ?
N4B C5B H5B1 109.5 . . ?
C6B C5B H5B1 109.5 . . ?
N4B C5B H5B2 109.5 . . ?
C6B C5B H5B2 109.5 . . ?
H5B1 C5B H5B2 108.1 . . ?
C5B C6B C7B 116.1(6) . . ?
C5B C6B H6B1 108.3 . . ?
C7B C6B H6B1 108.3 . . ?
C5B C6B H6B2 108.3 . . ?
C7B C6B H6B2 108.3 . . ?
H6B1 C6B H6B2 107.4 . . ?
N1B C7B C6B 113.1(6) 2_655 . ?
N1B C7B H7B1 109.0 2_655 . ?
C6B C7B H7B1 109.0 . . ?
N1B C7B H7B2 109.0 2_655 . ?
C6B C7B H7B2 109.0 . . ?
H7B1 C7B H7B2 107.8 . . ?
H1W1 O1W H2W1 107.5 . . ?
H1W2 O2W H2W2 109.8 . . ?
H1W3 O3W H2W3 112.5 . . ?
H1W4 O4W H2W4 99.0 . . ?
O5WC O5WA O5WB 117.7(13) . 2_666 ?
O6WB O5WB O5WA 139(2) 2_666 2_666 ?

loop_
_geom_bond_atom_site_label_1
_geom_bond_atom_site_label_2
_geom_bond_distance
_geom_bond_site_symmetry_2
_geom_bond_publ_flag
Pb O11A 2.245(5) . ?
Pb O11B 2.318(4) . ?
Pb O11B 2.485(5) 2_565 ?
Pb O2C 2.525(5) . ?
O1C H1C1 0.7484 . ?
O1C H2C1 0.7955 . ?
O2C H1C2 0.7145 . ?
O2C H2C2 0.8426 . ?
P1A O13A 1.501(5) . ?
P1A O12A 1.523(6) . ?
P1A O11A 1.552(5) . ?
P1A C8A 1.825(7) . ?
C8A N1A 1.484(8) . ?
C8A H8A1 0.9700 . ?
C8A H8A2 0.9700 . ?
N1A C7A 1.472(10) 2_566 ?
N1A C2A 1.482(10) . ?
C2A C3A 1.498(12) . ?
C2A H2A1 0.9700 . ?
C2A H2A2 0.9700 . ?
C3A N4A 1.487(10) . ?
C3A H3A1 0.9700 . ?
C3A H3A2 0.9700 . ?
N4A C5A 1.481(10) . ?
N4A H4A1 0.9000 . ?
N4A H4A2 0.9000 . ?
C5A C6A 1.523(13) . ?
C5A H5A1 0.9700 . ?
C5A H5A2 0.9700 . ?
C6A C7A 1.513(13) . ?
C6A H6A1 0.9700 . ?
C6A H6A2 0.9700 . ?
C7A N1A 1.472(10) 2_566 ?
C7A H7A1 0.9700 . ?
C7A H7A2 0.9700 . ?
P1B O12B 1.511(5) . ?
P1B O13B 1.523(5) . ?
P1B O11B 1.550(5) . ?
P1B C8B 1.821(7) . ?
O11B Pb 2.485(5) 2_565 ?
C8B N1B 1.493(8) . ?
C8B H8B1 0.9700 . ?
C8B H8B2 0.9700 . ?
N1B C7B 1.472(9) 2_655 ?
N1B C2B 1.474(9) . ?
C2B C3B 1.504(11) . ?
C2B H2B1 0.9700 . ?
C2B H2B2 0.9700 . ?
C3B N4B 1.511(10) . ?
C3B H3B1 0.9700 . ?
C3B H3B2 0.9700 . ?
N4B C5B 1.475(9) . ?
N4B H4B1 0.9000 . ?
N4B H4B2 0.9000 . ?
C5B C6B 1.513(11) . ?
C5B H5B1 0.9700 . ?
C5B H5B2 0.9700 . ?
C6B C7B 1.538(11) . ?
C6B H6B1 0.9700 . ?
C6B H6B2 0.9700 . ?
C7B N1B 1.472(9) 2_655 ?
C7B H7B1 0.9700 . ?
C7B H7B2 0.9700 . ?
O1W H1W1 0.8345 . ?
O1W H2W1 0.9163 . ?
O2W H1W2 0.8500 . ?
O2W H2W2 1.0580 . ?
O3W H1W3 0.8504 . ?
O3W H2W3 0.8687 . ?
O4W H1W4 0.8149 . ?
O4W H2W4 0.9900 . ?
O5WA O5WC 1.60(2) . ?
O5WA O5WB 1.77(3) 2_666 ?
O5WB O6WB 1.18(3) 2_666 ?
O5WB O5WA 1.77(3) 2_666 ?
O6WB O5WB 1.18(3) 2_666 ?
